data_7006274
loop_
_publ_author_name
'Rogachev, Andrey Yu'
'Sevryugina, Yulia'
'Filatov, Alexander S.'
'Petrukhina, Marina A.'

_publ_section_title
;
 Corannulene vs. C60-fullerene in metal binding reactions: a direct DFT
 and X-ray structural comparison.
;
_journal_issue 35
_journal_name_full 'Dalton transactions (Cambridge, England : 2003)'
_journal_page_first 3871
_journal_page_last 3873
_journal_paper_doi 10.1039/b711574a
_journal_year 2007
_chemical_formula_moiety
;
[(Ru2 (O2C C6H3 (CF3)2)2 (CO)5)2 (C60)]
;
_chemical_formula_sum 'C106 H12 F24 O18 Ru4'
_chemical_formula_weight 2433.44
_chemical_melting_point ?
_chemical_name_common
;
mu2-(eta2-buckministerfullerene)-bis((bis-(3,5-
bis(trifluoromethyl)benzoato-O,O')-penta(carbonyl)-diruthenium(I,I))
;
_chemical_name_systematic
;
mu2-(eta2-buckministerfullerene)-bis((bis-(3,5-bis(trifluoromethyl)benzoato-
O,O')-penta(carbonyl)-diruthenium(I,I))
;
_space_group_IT_number 2
_symmetry_cell_setting triclinic
_symmetry_space_group_name_Hall '-P 1'
_symmetry_space_group_name_H-M 'P -1'
_atom_sites_solution_hydrogens geom
_atom_sites_solution_primary direct
_atom_sites_solution_secondary difmap
_audit_creation_method SHELXL-97
_cell_angle_alpha 92.547(4)
_cell_angle_beta 93.241(4)
_cell_angle_gamma 100.246(4)
_cell_formula_units_Z 1
_cell_length_a 12.028(2)
_cell_length_b 12.776(2)
_cell_length_c 12.910(2)
_cell_measurement_reflns_used 653
_cell_measurement_temperature 173(2)
_cell_measurement_theta_max 19.16
_cell_measurement_theta_min 2.20
_cell_volume 1946.1(5)
_computing_cell_refinement 'SMART, SAINT'
_computing_data_collection SMART
_computing_data_reduction SAINT
_computing_molecular_graphics 'SHELXP-01 (Sheldrick, 2001)'
_computing_publication_material 'SHELXCIF-01 (Sheldrick, 2001)'
_computing_structure_refinement 'SHELXL-01 (Sheldrick, 2001)'
_computing_structure_solution 'SHELXS-01 (Sheldrick, 2001)'
_diffrn_ambient_temperature 173(2)
_diffrn_measured_fraction_theta_full 0.990
_diffrn_measured_fraction_theta_max 0.990
_diffrn_measurement_device_type 'Bruker SMART APEX CCD'
_diffrn_measurement_method '0.3 deg wide \w exposures'
_diffrn_radiation_monochromator graphite
_diffrn_radiation_source 'fine-focus sealed tube'
_diffrn_radiation_type MoK\a
_diffrn_radiation_wavelength 0.71073
_diffrn_reflns_av_R_equivalents 0.2770
_diffrn_reflns_av_sigmaI/netI 0.5102
_diffrn_reflns_limit_h_max 14
_diffrn_reflns_limit_h_min -14
_diffrn_reflns_limit_k_max 15
_diffrn_reflns_limit_k_min -14
_diffrn_reflns_limit_l_max 15
_diffrn_reflns_limit_l_min -15
_diffrn_reflns_number 13949
_diffrn_reflns_theta_full 24.99
_diffrn_reflns_theta_max 24.99
_diffrn_reflns_theta_min 1.58
_diffrn_standards_decay_% 0
_diffrn_standards_interval_count na
_diffrn_standards_interval_time na
_diffrn_standards_number 'none (area detector data)'
_exptl_absorpt_coefficient_mu 0.905
_exptl_absorpt_correction_T_max 0.9910
_exptl_absorpt_correction_T_min 0.9734
_exptl_absorpt_correction_type 'multi-scan (SADABS)'
_exptl_crystal_colour brown
_exptl_crystal_density_diffrn 2.076
_exptl_crystal_density_meas ?
_exptl_crystal_density_method .
_exptl_crystal_description block
_exptl_crystal_F_000 1184
_exptl_crystal_size_max 0.03
_exptl_crystal_size_mid 0.02
_exptl_crystal_size_min 0.01
_refine_diff_density_max 1.305
_refine_diff_density_min -0.787
_refine_diff_density_rms 0.180
_refine_ls_extinction_coef noref
_refine_ls_extinction_method none
_refine_ls_goodness_of_fit_ref 0.930
_refine_ls_hydrogen_treatment noref
_refine_ls_matrix_type full
_refine_ls_number_parameters 445
_refine_ls_number_reflns 6790
_refine_ls_number_restraints 112
_refine_ls_restrained_S_all 0.923
_refine_ls_R_factor_all 0.3325
_refine_ls_R_factor_gt 0.1316
_refine_ls_shift/su_max 0.000
_refine_ls_shift/su_mean 0.000
_refine_ls_structure_factor_coef Fsqd
_refine_ls_weighting_details 'calc w=1/[\s^2^(Fo^2^)+(0.0700P)^2^+0.0000P] where P=(Fo^2^+2Fc^2^)/3'
_refine_ls_weighting_scheme calc
_refine_ls_wR_factor_gt 0.2050
_refine_ls_wR_factor_ref 0.3107
_reflns_number_gt 1898
_reflns_number_total 6790
_reflns_threshold_expression >2sigma(I)
_cod_data_source_file b711574a.txt
_cod_data_source_block '[(Ru2(O2C(3,5)C8F6H3)2(CO)5)2(C60)]'
_cod_depositor_comments
;
The following automatic conversions were performed:

'_chemical_melting_point' value 'not measured' was changed to '?' -
the value is undefined or not given.

Automatic conversion script
Id: cif_fix_values 1646 2011-03-28 12:23:43Z adriana 
;
_cod_original_cell_volume 1946.1(6)
_cod_database_code 7006274

loop_
_symmetry_equiv_pos_as_xyz
'x, y, z'
'-x, -y, -z'

loop_
_atom_site_label
_atom_site_type_symbol
_atom_site_fract_x
_atom_site_fract_y
_atom_site_fract_z
_atom_site_U_iso_or_equiv
_atom_site_adp_type
_atom_site_occupancy
_atom_site_symmetry_multiplicity
_atom_site_calc_flag
_atom_site_refinement_flags
_atom_site_disorder_assembly
_atom_site_disorder_group
Ru1 Ru 0.80530(18) 0.72285(17) 0.35691(16) 0.0265(6) Uani 1 1 d . . .
O1 O 0.8924(13) 0.8503(12) 0.2809(12) 0.032(5) Uani 1 1 d . . .
O2 O 0.6969(15) 0.6856(12) 0.2215(12) 0.035(5) Uani 1 1 d . . .
C5 C 0.731(2) 0.605(2) 0.4223(18) 0.023(6) Uiso 1 1 d . . .
O5 O 0.6944(16) 0.5308(15) 0.4643(14) 0.056(6) Uani 1 1 d . . .
C6 C 0.901(2) 0.753(2) 0.4727(19) 0.028(7) Uiso 1 1 d . . .
O6 O 0.9669(16) 0.7736(17) 0.5435(16) 0.073(7) Uani 1 1 d . . .
Ru2 Ru 0.93980(18) 0.61787(17) 0.24981(18) 0.0317(7) Uani 1 1 d . . .
O3 O 1.0210(13) 0.7716(13) 0.2130(12) 0.036(5) Uani 1 1 d . . .
O4 O 0.8267(13) 0.6348(13) 0.1215(11) 0.031(4) Uani 1 1 d . . .
C7 C 0.854(2) 0.491(2) 0.277(2) 0.038(8) Uiso 1 1 d . . .
O7 O 0.7995(18) 0.4106(15) 0.2912(17) 0.068(7) Uani 1 1 d . . .
C8 C 1.033(2) 0.6026(18) 0.3580(18) 0.022(6) Uiso 1 1 d . . .
O8 O 1.0858(15) 0.5879(15) 0.4366(15) 0.054(6) Uani 1 1 d . . .
C9 C 1.030(2) 0.5614(19) 0.1486(18) 0.029(6) Uiso 1 1 d . . .
O9 O 1.087(2) 0.5224(17) 0.0901(17) 0.089(9) Uani 1 1 d . . .
C1 C 0.976(2) 0.851(2) 0.2292(19) 0.029(6) Uiso 1 1 d . . .
C3 C 1.029(2) 0.9495(19) 0.1795(18) 0.029(6) Uiso 1 1 d . . .
C10 C 1.114(2) 0.949(2) 0.1093(19) 0.041(8) Uiso 1 1 d . . .
H10 H 1.1418 0.8858 0.0947 0.050 Uiso 1 1 calc R . .
C11 C 1.1576(19) 1.0429(19) 0.0599(17) 0.023(6) Uiso 1 1 d . . .
C12 C 1.117(2) 1.134(2) 0.0814(18) 0.028(7) Uiso 1 1 d . A .
H12 H 1.1477 1.1982 0.0507 0.033 Uiso 1 1 calc R . .
C13 C 1.029(2) 1.132(2) 0.150(2) 0.049(9) Uiso 1 1 d . . .
C14 C 0.990(2) 1.0450(19) 0.2015(18) 0.028(6) Uiso 1 1 d . A .
H14 H 0.9363 1.0482 0.2523 0.034 Uiso 1 1 calc R . .
C15 C 1.245(2) 1.043(2) -0.012(2) 0.038(7) Uiso 1 1 d . . .
F1 F 1.2461(14) 1.1073(13) -0.0854(13) 0.067(5) Uani 1 1 d . . .
F2 F 1.2530(16) 0.9493(14) -0.0518(15) 0.089(7) Uani 1 1 d . . .
F3 F 1.3486(14) 1.0782(15) 0.0408(13) 0.080(6) Uani 1 1 d . . .
C16 C 0.985(3) 1.238(3) 0.168(3) 0.061(10) Uiso 1 1 d . A 1
F4 F 0.874(4) 1.213(3) 0.204(3) 0.046(13) Uiso 0.40 1 d P A 1
F5 F 0.981(4) 1.289(3) 0.091(3) 0.033(11) Uiso 0.40 1 d P A 1
F6 F 1.071(5) 1.308(4) 0.252(4) 0.09(2) Uiso 0.40 1 d P A 1
F4X F 0.914(2) 1.231(2) 0.241(2) 0.032(7) Uiso 0.60 1 d P A 2
F5X F 0.934(3) 1.264(3) 0.074(3) 0.072(12) Uiso 0.60 1 d P A 2
F6X F 1.058(3) 1.313(2) 0.200(3) 0.052(9) Uiso 0.60 1 d P A 2
C2 C 0.730(2) 0.6565(18) 0.1372(18) 0.021(6) Uiso 1 1 d . . .
C4 C 0.649(2) 0.6420(19) 0.0413(18) 0.030(6) Uiso 1 1 d . . .
C17 C 0.6766(19) 0.6019(17) -0.0554(17) 0.021(6) Uiso 1 1 d . B .
H17 H 0.7495 0.5844 -0.0624 0.026 Uiso 1 1 calc R . .
C18 C 0.600(2) 0.588(2) -0.139(2) 0.032(7) Uiso 1 1 d . . .
C19 C 0.493(2) 0.616(2) -0.127(2) 0.049(8) Uiso 1 1 d . B .
H19 H 0.4378 0.6052 -0.1838 0.059 Uiso 1 1 calc R . .
C20 C 0.468(2) 0.659(2) -0.032(2) 0.036(7) Uiso 1 1 d . . .
C21 C 0.546(2) 0.6744(19) 0.052(2) 0.033(7) Uiso 1 1 d . B .
H21 H 0.5292 0.7067 0.1161 0.039 Uiso 1 1 calc R . .
C22 C 0.632(3) 0.547(2) -0.242(2) 0.041(8) Uiso 1 1 d . B 1
F7 F 0.543(2) 0.523(2) -0.3120(19) 0.047(8) Uiso 0.70 1 d P B 1
F8 F 0.664(2) 0.453(2) -0.228(2) 0.060(8) Uiso 0.70 1 d P B 1
F9 F 0.712(3) 0.603(3) -0.280(3) 0.076(12) Uiso 0.70 1 d P B 1
F7X F 0.551(6) 0.482(5) -0.280(5) 0.07(2) Uiso 0.30 1 d P B 2
F8X F 0.723(6) 0.486(6) -0.225(5) 0.08(2) Uiso 0.30 1 d P B 2
F9X F 0.683(5) 0.624(4) -0.300(4) 0.023(14) Uiso 0.30 1 d P B 2
C23 C 0.356(2) 0.695(2) -0.033(2) 0.038(7) Uiso 1 1 d . B 1
F10 F 0.2707(18) 0.6081(18) -0.0417(18) 0.043(6) Uiso 0.70 1 d P B 1
F11 F 0.3320(18) 0.7533(19) -0.1102(18) 0.045(6) Uiso 0.70 1 d P B 1
F12 F 0.344(2) 0.745(2) 0.059(2) 0.059(8) Uiso 0.70 1 d P B 1
F10X F 0.289(8) 0.639(8) -0.099(7) 0.14(4) Uiso 0.30 1 d P B 2
F11X F 0.347(6) 0.783(6) -0.051(6) 0.09(2) Uiso 0.30 1 d P B 2
F12X F 0.312(4) 0.692(4) 0.065(3) 0.021(12) Uiso 0.30 1 d P B 2
C26 C 0.5282(19) 1.0635(18) 0.2419(17) 0.043(8) Uiso 1 1 d D C 1
C27 C 0.6416(15) 1.098(2) 0.2843(19) 0.045(8) Uiso 1 1 d D C 1
C28 C 0.702(2) 1.0158(18) 0.3132(18) 0.064(10) Uiso 1 1 d D C 1
C29 C 0.653(2) 0.9065(18) 0.2990(18) 0.048(8) Uiso 1 1 d D C 1
C30 C 0.5449(17) 0.881(2) 0.252(2) 0.059(9) Uiso 1 1 d D C 1
C31 C 0.478(2) 0.9544(18) 0.2266(19) 0.059(9) Uiso 1 1 d D C 1
C32 C 0.356(3) 0.960(3) 0.254(3) 0.016(11) Uiso 0.50 1 d PD C 1
C33 C 0.337(4) 1.063(4) 0.287(4) 0.035(17) Uiso 0.50 1 d PD C 1
C34 C 0.4528(18) 1.1364(17) 0.2748(16) 0.033(7) Uiso 1 1 d D C 1
C35 C 0.511(2) 1.2219(18) 0.3423(17) 0.049(8) Uiso 1 1 d D C 1
C36 C 0.604(3) 1.246(3) 0.398(3) 0.031(13) Uiso 0.50 1 d PD C 1
C37 C 0.682(2) 1.182(2) 0.362(2) 0.007(7) Uiso 0.50 1 d PD C 1
C38 C 0.768(2) 1.1502(19) 0.4506(17) 0.047(8) Uiso 1 1 d D C 1
C39 C 0.775(2) 1.0471(18) 0.4088(18) 0.054(9) Uiso 1 1 d D C 1
C40 C 0.790(4) 0.978(3) 0.472(3) 0.014(11) Uiso 0.50 1 d PD C 1
C41 C 0.730(4) 0.855(3) 0.457(3) 0.043(16) Uiso 0.50 1 d PD . 1
C42 C 0.655(3) 0.825(3) 0.375(3) 0.025(12) Uiso 0.50 1 d PD C 1
C43 C 0.5358(19) 0.7511(17) 0.3864(17) 0.031(6) Uiso 1 1 d D . 1
C44 C 0.4778(16) 0.793(2) 0.305(2) 0.043(8) Uiso 1 1 d D C 1
C45 C 0.362(2) 0.798(2) 0.313(2) 0.058(9) Uiso 1 1 d D . 1
C46 C 0.297(3) 0.872(3) 0.298(4) 0.040(15) Uiso 0.50 1 d PD . 1
C47 C 0.286(2) 1.111(2) 0.375(2) 0.072(10) Uiso 1 1 d D . 1
C48 C 0.338(2) 1.197(2) 0.438(2) 0.070(10) Uiso 1 1 d D . 1
C49 C 0.445(2) 1.249(2) 0.428(2) 0.073(10) Uiso 1 1 d D C 1
C50 C 0.518(2) 1.280(2) 0.523(2) 0.064(10) Uiso 1 1 d D . 1
C51 C 0.605(3) 1.279(3) 0.504(2) 0.028(13) Uiso 0.50 1 d PD C 1
C52 C 0.692(3) 1.229(2) 0.599(2) 0.084(12) Uiso 1 1 d D . 1
C53 C 0.766(2) 1.156(2) 0.5635(19) 0.059(9) Uiso 1 1 d D . 1
C54 C 0.773(3) 1.071(2) 0.620(2) 0.068(10) Uiso 1 1 d D . 1
C55 C 0.779(3) 0.972(2) 0.578(2) 0.081(11) Uiso 1 1 d D . 1
C32X C 0.704(4) 0.865(3) 0.397(3) 0.031(14) Uiso 0.50 1 d PD . 2
C33X C 0.777(4) 0.944(4) 0.465(3) 0.018(14) Uiso 0.50 1 d PD . 2
C36X C 0.704(3) 1.220(3) 0.441(3) 0.055(18) Uiso 0.50 1 d PD . 2
C37X C 0.635(2) 1.195(2) 0.344(2) 0.007(7) Uiso 0.50 1 d PD . 2
C40X C 0.350(4) 1.101(3) 0.290(3) 0.014(11) Uiso 0.50 1 d PD . 2
C41X C 0.301(3) 0.976(3) 0.281(3) 0.018(11) Uiso 0.50 1 d PD . 2
C42X C 0.365(3) 0.905(3) 0.252(3) 0.018(11) Uiso 0.50 1 d PD . 2
C46X C 0.640(3) 0.777(3) 0.434(3) 0.015(11) Uiso 0.50 1 d PD . 2
C51X C 0.661(3) 1.262(2) 0.529(2) 0.011(10) Uiso 0.50 1 d PD . 2

loop_
_atom_site_aniso_label
_atom_site_aniso_U_11
_atom_site_aniso_U_22
_atom_site_aniso_U_33
_atom_site_aniso_U_23
_atom_site_aniso_U_13
_atom_site_aniso_U_12
Ru1 0.0250(14) 0.0255(15) 0.0308(14) 0.0044(11) 0.0089(11) 0.0069(11)
O1 0.028(10) 0.015(10) 0.049(12) -0.009(8) 0.021(9) -0.007(8)
O2 0.062(13) 0.019(10) 0.029(11) -0.004(8) 0.020(10) 0.013(9)
O5 0.075(16) 0.047(13) 0.057(14) 0.034(11) 0.011(12) 0.031(12)
O6 0.037(13) 0.11(2) 0.066(16) -0.025(14) -0.007(12) 0.010(13)
Ru2 0.0255(15) 0.0240(15) 0.0475(17) 0.0021(12) 0.0069(13) 0.0084(11)
O3 0.030(11) 0.031(11) 0.051(12) -0.015(9) 0.011(9) 0.022(9)
O4 0.024(10) 0.053(12) 0.018(10) 0.012(8) -0.005(8) 0.012(9)
O7 0.070(16) 0.031(13) 0.108(18) 0.013(12) 0.017(14) 0.018(12)
O8 0.046(13) 0.064(15) 0.061(14) 0.041(11) 0.014(11) 0.025(11)
O9 0.13(2) 0.064(17) 0.093(18) 0.012(14) 0.076(17) 0.039(16)
F1 0.077(13) 0.054(12) 0.077(13) 0.030(10) 0.043(11) 0.017(10)
F2 0.107(16) 0.056(13) 0.121(16) 0.023(12) 0.072(14) 0.040(12)
F3 0.043(11) 0.123(18) 0.064(13) 0.023(12) 0.006(10) -0.013(11)

loop_
_atom_type_symbol
_atom_type_description
_atom_type_scat_dispersion_real
_atom_type_scat_dispersion_imag
_atom_type_scat_source
C C 0.0033 0.0016 'International Tables Vol C Tables 4.2.6.8 and 6.1.1.4'
H H 0.0000 0.0000 'International Tables Vol C Tables 4.2.6.8 and 6.1.1.4'
O O 0.0106 0.0060 'International Tables Vol C Tables 4.2.6.8 and 6.1.1.4'
F F 0.0171 0.0103 'International Tables Vol C Tables 4.2.6.8 and 6.1.1.4'
Ru Ru -1.2594 0.8363 'International Tables Vol C Tables 4.2.6.8 and 6.1.1.4'

loop_
_geom_angle_atom_site_label_1
_geom_angle_atom_site_label_2
_geom_angle_atom_site_label_3
_geom_angle
_geom_angle_site_symmetry_1
_geom_angle_site_symmetry_3
_geom_angle_publ_flag
C6 Ru1 C5 87.9(11) . . y
C6 Ru1 O1 92.3(9) . . y
C5 Ru1 O1 177.6(8) . . y
C6 Ru1 O2 178.6(9) . . y
C5 Ru1 O2 92.0(9) . . y
O1 Ru1 O2 87.7(6) . . y
C6 Ru1 C41 75.3(13) . . y
C5 Ru1 C41 96.1(13) . . y
O1 Ru1 C41 86.2(11) . . y
O2 Ru1 C41 106.0(11) . . y
C6 Ru1 C32X 93.7(13) . . y
C5 Ru1 C32X 105.3(12) . . y
O1 Ru1 C32X 77.0(10) . . y
O2 Ru1 C32X 87.7(11) . . y
C41 Ru1 C32X 20.1(11) . . y
C6 Ru1 C42 107.7(12) . . y
C5 Ru1 C42 94.4(12) . . y
O1 Ru1 C42 87.7(10) . . y
O2 Ru1 C42 73.7(10) . . y
C41 Ru1 C42 32.5(12) . . y
C32X Ru1 C42 17.8(11) . . y
C6 Ru1 C46X 96.5(12) . . y
C5 Ru1 C46X 73.0(11) . . y
O1 Ru1 C46X 109.3(10) . . y
O2 Ru1 C46X 84.8(10) . . y
C41 Ru1 C46X 32.1(13) . . y
C32X Ru1 C46X 32.6(12) . . y
C42 Ru1 C46X 23.7(11) . . y
C6 Ru1 Ru2 95.7(7) . . y
C5 Ru1 Ru2 96.5(7) . . y
O1 Ru1 Ru2 81.2(4) . . y
O2 Ru1 Ru2 82.9(4) . . y
C41 Ru1 Ru2 164.2(11) . . y
C32X Ru1 Ru2 156.5(10) . . y
C42 Ru1 Ru2 154.5(9) . . y
C46X Ru1 Ru2 163.5(9) . . y
C1 O1 Ru1 127.6(16) . . n
C2 O2 Ru1 122.7(16) . . n
O5 C5 Ru1 174(2) . . n
O6 C6 Ru1 177(2) . . n
C8 Ru2 C7 88.3(11) . . y
C8 Ru2 C9 94.2(10) . . y
C7 Ru2 C9 96.5(11) . . y
C8 Ru2 O3 97.3(9) . . y
C7 Ru2 O3 173.1(10) . . y
C9 Ru2 O3 87.0(8) . . y
C8 Ru2 O4 179.2(9) . . y
C7 Ru2 O4 91.1(10) . . y
C9 Ru2 O4 86.2(8) . . y
O3 Ru2 O4 83.3(6) . . y
C8 Ru2 Ru1 96.0(7) . . y
C7 Ru2 Ru1 90.7(8) . . y
C9 Ru2 Ru1 167.7(7) . . y
O3 Ru2 Ru1 84.8(4) . . y
O4 Ru2 Ru1 83.7(4) . . y
C1 O3 Ru2 121.0(16) . . n
C2 O4 Ru2 119.9(15) . . n
O7 C7 Ru2 178(3) . . n
O8 C8 Ru2 173(2) . . n
O9 C9 Ru2 176(2) . . n
O1 C1 O3 124(2) . . n
O1 C1 C3 121(2) . . n
O3 C1 C3 115(2) . . n
C10 C3 C14 119(2) . . n
C10 C3 C1 122(2) . . n
C14 C3 C1 119(2) . . n
C3 C10 C11 121(2) . . n
C12 C11 C10 119(2) . . n
C12 C11 C15 120(2) . . n
C10 C11 C15 121(2) . . n
C11 C12 C13 119(3) . . n
C14 C13 C12 123(3) . . n
C14 C13 C16 121(3) . . n
C12 C13 C16 116(3) . . n
C13 C14 C3 119(2) . . n
F1 C15 F2 108(2) . . n
F1 C15 F3 102(2) . . n
F2 C15 F3 104(2) . . n
F1 C15 C11 117(3) . . n
F2 C15 C11 115(3) . . n
F3 C15 C11 109(2) . . n
F5 C16 F4 109(4) . . n
F5 C16 C13 114(3) . . n
F4 C16 C13 108(3) . . n
F5 C16 F6 107(4) . . n
F4 C16 F6 112(3) . . n
C13 C16 F6 106(3) . . n
O2 C2 O4 127(2) . . n
O2 C2 C4 119(2) . . n
O4 C2 C4 114(2) . . n
C21 C4 C17 121(2) . . n
C21 C4 C2 116(2) . . n
C17 C4 C2 122(2) . . n
C18 C17 C4 120(2) . . n
C17 C18 C19 119(2) . . n
C17 C18 C22 120(2) . . n
C19 C18 C22 122(3) . . n
C20 C19 C18 120(3) . . n
C21 C20 C19 122(3) . . n
C21 C20 C23 124(3) . . n
C19 C20 C23 114(3) . . n
C20 C21 C4 118(2) . . n
F9 C22 F8 106(3) . . n
F9 C22 F7 110(3) . . n
F8 C22 F7 104(3) . . n
F9 C22 C18 116(3) . . n
F8 C22 C18 108(2) . . n
F7 C22 C18 113(2) . . n
F11 C23 F12 110(3) . . n
F11 C23 F10 104(3) . . n
F12 C23 F10 105(2) . . n
F11 C23 C20 117(2) . . n
F12 C23 C20 111(3) . . n
F10 C23 C20 109(2) . . n
C31 C26 C27 122(2) . . y
C31 C26 C34 116(2) . . y
C27 C26 C34 111.9(19) . . y
C26 C27 C37 128(2) . . y
C26 C27 C28 116(3) . . y
C37 C27 C28 103.0(18) . . y
C29 C28 C27 122(2) . . y
C29 C28 C39 116(2) . . y
C27 C28 C39 111(2) . . y
C30 C29 C28 118(2) . . y
C30 C29 C42 103(2) . . y
C28 C29 C42 127(2) . . y
C29 C30 C31 124(3) . . y
C29 C30 C44 110.1(19) . . y
C31 C30 C44 109.7(19) . . y
C30 C31 C26 117(2) . . y
C30 C31 C32 129(3) . . y
C26 C31 C32 100(2) . . y
C46 C32 C33 119(4) . . y
C46 C32 C31 117(4) . . y
C33 C32 C31 115(3) . . y
C32 C33 C47 137(4) . . y
C32 C33 C34 103(3) . . y
C47 C33 C34 106(3) . . y
C35 C34 C26 112.1(19) . . y
C35 C34 C33 129(2) . . y
C26 C34 C33 105(2) . . y
C36 C35 C34 138(3) . . y
C36 C35 C49 92(2) . . y
C34 C35 C49 114(2) . . y
C35 C36 C51 121(3) . . y
C35 C36 C37 109(3) . . y
C51 C36 C37 122(3) . . y
C35 C36 C49 47.4(17) . . y
C51 C36 C49 73(2) . . y
C37 C36 C49 146(3) . . y
C27 C37 C36 118(2) . . y
C27 C37 C38 114(2) . . y
C36 C37 C38 115(2) . . y
C39 C38 C53 113(2) . . y
C39 C38 C37 98.2(18) . . y
C53 C38 C37 131(2) . . y
C40 C39 C38 117(3) . . y
C40 C39 C28 120(3) . . y
C38 C39 C28 113(2) . . y
C39 C40 C55 133(4) . . y
C39 C40 C41 123(3) . . y
C55 C40 C41 89(3) . . y
C42 C41 C40 118(4) . . y
C42 C41 C48 105(3) . 2_676 y
C40 C41 C48 115(3) . 2_676 y
C42 C41 Ru1 75(2) . . y
C40 C41 Ru1 124(3) . . y
C48 C41 Ru1 113(2) 2_676 . y
C41 C42 C29 114(4) . . y
C41 C42 C43 122(3) . . y
C29 C42 C43 114(3) . . y
C41 C42 Ru1 73(2) . . y
C29 C42 Ru1 114(2) . . y
C43 C42 Ru1 113(2) . . y
C50 C43 C44 121(2) 2_676 . y
C50 C43 C42 130(2) 2_676 . y
C44 C43 C42 96(2) . . y
C43 C44 C45 119(3) . . y
C43 C44 C30 115.8(17) . . y
C45 C44 C30 116.0(17) . . y
C46 C45 C52 90(3) . 2_676 y
C46 C45 C44 136(3) . . y
C52 C45 C44 121(3) 2_676 . y
C45 C46 C32 111(4) . . y
C45 C46 C54 130(4) . 2_676 y
C32 C46 C54 100(3) . 2_676 y
C45 C46 C52 45.9(19) . 2_676 y
C32 C46 C52 144(4) . 2_676 y
C54 C46 C52 86(2) 2_676 2_676 y
C45 C46 C53 90(3) . 2_676 y
C32 C46 C53 135(4) . 2_676 y
C54 C46 C53 42.1(15) 2_676 2_676 y
C52 C46 C53 44.4(13) 2_676 2_676 y
C48 C47 C55 117(3) . 2_676 y
C48 C47 C33 126(3) . . y
C55 C47 C33 107(3) 2_676 . y
C49 C48 C47 123(2) . . y
C49 C48 C41 133(3) . 2_676 y
C47 C48 C41 92(3) . 2_676 y
C48 C49 C35 122(2) . . y
C48 C49 C50 117(2) . . y
C35 C49 C50 111(2) . . y
C48 C49 C36 150(2) . . y
C35 C49 C36 40.2(14) . . y
C50 C49 C36 70.9(18) . . y
C51 C50 C43 129(3) . 2_676 y
C51 C50 C49 107(3) . . y
C43 C50 C49 113(2) 2_676 . y
C50 C51 C36 109(3) . . y
C50 C51 C52 116(3) . . y
C36 C51 C52 120(3) . . y
C45 C52 C53 115(3) 2_676 . y
C45 C52 C51 113(3) 2_676 . y
C53 C52 C51 118(2) . . y
C45 C52 C46 44.5(17) 2_676 2_676 y
C53 C52 C46 71(2) . 2_676 y
C51 C52 C46 148(3) . 2_676 y
C54 C53 C38 122(2) . . y
C54 C53 C52 117(2) . . y
C38 C53 C52 111(2) . . y
C54 C53 C46 53.8(18) . 2_676 y
C38 C53 C46 157(2) . 2_676 y
C52 C53 C46 64.2(18) . 2_676 y
C53 C54 C55 124(2) . . y
C53 C54 C46 84(2) . 2_676 y
C55 C54 C46 140(3) . 2_676 y
C54 C55 C47 115(3) . 2_676 y
C54 C55 C40 109(3) . . y
C47 C55 C40 125(4) 2_676 . y
C46X C32X C33X 122(4) . . y
C46X C32X Ru1 76(2) . . y
C33X C32X Ru1 108(3) . . y
C51X C36X C37X 122(3) . . y
C42X C41X C40X 121(4) . . y
C32X C46X Ru1 72(2) . . y

loop_
_geom_bond_atom_site_label_1
_geom_bond_atom_site_label_2
_geom_bond_distance
_geom_bond_site_symmetry_2
_geom_bond_publ_flag
Ru1 C6 1.82(3) . y
Ru1 C5 1.87(3) . y
Ru1 O1 2.089(15) . y
Ru1 O2 2.105(17) . y
Ru1 C41 2.41(4) . y
Ru1 C32X 2.42(4) . y
Ru1 C42 2.43(4) . y
Ru1 C46X 2.46(4) . y
Ru1 Ru2 2.681(3) . y
O1 C1 1.24(3) . n
O2 C2 1.24(2) . n
C5 O5 1.14(3) . y
C6 O6 1.16(3) . y
Ru2 C8 1.78(3) . y
Ru2 C7 1.82(3) . y
Ru2 C9 1.94(2) . y
Ru2 O3 2.119(17) . y
Ru2 O4 2.127(15) . y
O3 C1 1.25(3) . n
O4 C2 1.27(2) . n
C7 O7 1.14(3) . y
C8 O8 1.21(2) . y
C9 O9 1.19(3) . y
C1 C3 1.49(3) . n
C3 C10 1.40(3) . n
C3 C14 1.41(3) . n
C10 C11 1.41(3) . n
C11 C12 1.36(3) . n
C11 C15 1.43(3) . n
C12 C13 1.41(3) . n
C13 C14 1.34(3) . n
C13 C16 1.56(4) . n
C15 F1 1.28(3) . n
C15 F2 1.31(3) . n
C15 F3 1.38(3) . n
C16 F5 1.22(5) . n
C16 F4 1.42(5) . n
C16 F6 1.58(6) . n
C2 C4 1.52(3) . n
C4 C21 1.39(3) . n
C4 C17 1.41(3) . n
C17 C18 1.36(3) . n
C18 C19 1.41(3) . n
C18 C22 1.50(3) . n
C19 C20 1.40(3) . n
C20 C21 1.37(3) . n
C20 C23 1.50(3) . n
C22 F9 1.24(4) . n
C22 F8 1.34(4) . n
C22 F7 1.34(4) . n
C23 F11 1.32(3) . n
C23 F12 1.34(3) . n
C23 F10 1.37(3) . n
C26 C31 1.42(3) . y
C26 C27 1.43(2) . y
C26 C34 1.48(2) . y
C27 C37 1.43(3) . y
C27 C28 1.43(2) . y
C28 C29 1.42(3) . y
C28 C39 1.47(2) . y
C29 C30 1.38(2) . y
C29 C42 1.47(4) . y
C30 C31 1.38(2) . y
C30 C44 1.48(4) . y
C31 C32 1.54(4) . y
C32 C46 1.38(5) . y
C32 C33 1.44(6) . y
C33 C47 1.48(5) . y
C33 C34 1.55(5) . y
C34 C35 1.42(3) . y
C35 C36 1.28(4) . y
C35 C49 1.46(3) . y
C36 C51 1.41(4) . y
C36 C37 1.44(4) . y
C36 C49 1.98(4) . y
C37 C38 1.61(3) . y
C38 C39 1.42(3) . y
C38 C53 1.46(3) . y
C39 C40 1.26(4) . y
C40 C55 1.39(4) . y
C40 C41 1.61(5) . y
C41 C42 1.35(5) . y
C41 C48 1.72(5) 2_676 y
C42 C43 1.58(4) . y
C43 C50 1.40(3) 2_676 y
C43 C44 1.41(2) . y
C44 C45 1.41(2) . y
C45 C46 1.33(4) . y
C45 C52 1.36(3) 2_676 y
C46 C54 1.62(5) 2_676 y
C46 C52 1.90(5) 2_676 y
C46 C53 2.00(5) 2_676 y
C47 C48 1.37(3) . y
C47 C55 1.38(4) 2_676 y
C48 C49 1.36(3) . y
C48 C41 1.72(5) 2_676 y
C49 C50 1.47(3) . y
C50 C51 1.09(3) . y
C50 C43 1.40(3) 2_676 y
C51 C52 1.79(4) . y
C52 C45 1.36(3) 2_676 y
C52 C53 1.48(3) . y
C52 C46 1.90(5) 2_676 y
C53 C54 1.35(3) . y
C53 C46 2.00(5) 2_676 y
C54 C55 1.37(3) . y
C54 C46 1.62(5) 2_676 y
C55 C47 1.38(4) 2_676 y
C32X C46X 1.37(5) . y
C32X C33X 1.44(6) . y
C36X C51X 1.41(4) . y
C36X C37X 1.45(4) . y
C40X C41X 1.60(5) . y
C41X C42X 1.36(5) . y
